data_2221639
loop_
_publ_author_name
'Wang, Shou-Yu'
'Yuan, Liang'
'Xu, Liang'
'Zhang, Zhen'
'Diao, Yun-Peng'
'Lv, De-Cheng'

_publ_section_title
;(<i>E</i>)-<i>N</i>'-(2,5-Dimethoxybenzylidene)-2-(8-quinolyloxy)acetohydrazide
 methanol solvate
;
_journal_coeditor_code CV2552
_journal_issue 5
_journal_name_full 'Acta Crystallographica Section E'
_journal_page_first o1154
_journal_paper_doi 10.1107/S1600536809015165
_journal_volume 65
_journal_year 2009
_chemical_formula_iupac 'C20 H19 N3 O4, C H4 O'
_chemical_formula_moiety 'C20 H19 N3 O4, C H4 O'
_chemical_formula_sum 'C21 H23 N3 O5'
_chemical_formula_weight 397.42
_chemical_name_systematic
;(<i>E</i>)-<i>N</i>'-(2,5-Dimethoxybenzylidene)-2-(8-quinolyloxy)acetohydrazide
methanol
 solvate
;
_space_group_IT_number 2
_symmetry_cell_setting triclinic
_symmetry_space_group_name_Hall '-P 1'
_symmetry_space_group_name_H-M 'P -1'
_atom_sites_solution_hydrogens geom
_atom_sites_solution_primary direct
_atom_sites_solution_secondary difmap
_cell_angle_alpha 93.2680(10)
_cell_angle_beta 112.816(2)
_cell_angle_gamma 107.859(3)
_cell_formula_units_Z 2
_cell_length_a 9.4199(12)
_cell_length_b 10.8652(14)
_cell_length_c 11.1721(14)
_cell_measurement_reflns_used 1903
_cell_measurement_temperature 295
_cell_measurement_theta_max 26.87
_cell_measurement_theta_min 2.46
_cell_volume 982.8(2)
_computing_cell_refinement 'SAINT (Siemens, 1996)'
_computing_data_collection 'SMART (Siemens, 1996)'
_computing_data_reduction 'SAINT (Siemens, 1996)'
_computing_molecular_graphics 'SHELXTL (Sheldrick, 2008)'
_computing_publication_material 'SHELXTL (Sheldrick, 2008)'
_computing_structure_refinement 'SHELXL97 (Sheldrick, 2008)'
_computing_structure_solution 'SHELXS97 (Sheldrick, 2008)'
_diffrn_ambient_temperature 295
_diffrn_measured_fraction_theta_full 0.994
_diffrn_measured_fraction_theta_max 0.994
_diffrn_measurement_device_type 'Bruker SMART CCD area-detector'
_diffrn_measurement_method '\f and \w'
_diffrn_radiation_monochromator graphite
_diffrn_radiation_source 'fine-focus sealed tube'
_diffrn_radiation_type MoK\a
_diffrn_radiation_wavelength 0.71073
_diffrn_reflns_av_R_equivalents 0.0185
_diffrn_reflns_av_sigmaI/netI 0.0300
_diffrn_reflns_limit_h_max 10
_diffrn_reflns_limit_h_min -11
_diffrn_reflns_limit_k_max 12
_diffrn_reflns_limit_k_min -12
_diffrn_reflns_limit_l_max 10
_diffrn_reflns_limit_l_min -13
_diffrn_reflns_number 5196
_diffrn_reflns_theta_full 25.05
_diffrn_reflns_theta_max 25.05
_diffrn_reflns_theta_min 2.01
_diffrn_standards_decay_% 0
_diffrn_standards_number 0
_exptl_absorpt_coefficient_mu 0.097
_exptl_absorpt_correction_T_max 0.9846
_exptl_absorpt_correction_T_min 0.9790
_exptl_absorpt_correction_type multi-scan
_exptl_absorpt_process_details '(SADABS; Sheldrick, 1996)'
_exptl_crystal_colour colorless
_exptl_crystal_density_diffrn 1.343
_exptl_crystal_density_method 'not measured'
_exptl_crystal_description block
_exptl_crystal_F_000 420
_exptl_crystal_size_max 0.22
_exptl_crystal_size_mid 0.18
_exptl_crystal_size_min 0.16
_refine_diff_density_max 0.382
_refine_diff_density_min -0.334
_refine_ls_extinction_method none
_refine_ls_goodness_of_fit_ref 1.027
_refine_ls_hydrogen_treatment constr
_refine_ls_matrix_type full
_refine_ls_number_parameters 263
_refine_ls_number_reflns 3456
_refine_ls_number_restraints 0
_refine_ls_restrained_S_all 1.027
_refine_ls_R_factor_all 0.0749
_refine_ls_R_factor_gt 0.0498
_refine_ls_shift/su_max 0.000
_refine_ls_shift/su_mean 0.000
_refine_ls_structure_factor_coef Fsqd
_refine_ls_weighting_details 'calc w=1/[\s^2^(Fo^2^)+(0.0685P)^2^+0.304P] where P=(Fo^2^+2Fc^2^)/3'
_refine_ls_weighting_scheme calc
_refine_ls_wR_factor_gt 0.1290
_refine_ls_wR_factor_ref 0.1492
_reflns_number_gt 2363
_reflns_number_total 3456
_reflns_threshold_expression I>2\s(I)
_cod_data_source_file cv2552.cif
_cod_data_source_block I
_cod_depositor_comments
;
The following automatic conversions were performed:
'_symmetry_cell_setting' value 'Triclinic' changed to 'triclinic'
according to '/home/saulius/struct/CIF-dictionaries/cif_core.dic'
dictionary named 'cif_core.dic' version 2.4.1 from 2010-06-29.

Automatic conversion script
Id: cif_fix_enum 1527 2010-12-29 10:47:43Z saulius 

The following automatic conversions were performed:

'_symmetry_cell_setting' value 'Triclinic' changed to 'triclinic'
according to /home/saulius/struct/CIF-dictionaries/cif_core.dic
dictionary named 'cif_core.dic' version 2.4.1 from 2010-06-29.

Automatic conversion script
Id: cif_fix_values 1715 2011-07-08 13:25:40Z adriana 
;
_cod_database_code 2221639
_cod_database_fobs_code 2221639

loop_
_symmetry_equiv_pos_as_xyz
'x, y, z'
'-x, -y, -z'

loop_
_atom_site_type_symbol
_atom_site_label
_atom_site_fract_x
_atom_site_fract_y
_atom_site_fract_z
_atom_site_U_iso_or_equiv
_atom_site_adp_type
_atom_site_calc_flag
_atom_site_refinement_flags
_atom_site_occupancy
_atom_site_disorder_assembly
_atom_site_disorder_group
O O1 -0.24162(17) 0.13371(15) 0.32912(13) 0.0535(4) Uani d . 1 . .
O O2 0.0642(2) 0.1461(2) 0.64429(16) 0.0858(6) Uani d . 1 . .
O O3 0.4628(2) 0.39500(19) 0.28395(18) 0.0788(5) Uani d . 1 . .
O O4 0.8736(2) 0.3699(2) 0.7849(2) 0.0949(7) Uani d . 1 . .
O O5 -0.0293(3) 0.2135(3) 0.1843(2) 0.1266(11) Uani d . 1 . .
H H5A -0.1081 0.2324 0.1818 0.190 Uiso calc R 1 . .
N N1 -0.3582(2) 0.19146(18) 0.08689(17) 0.0528(5) Uani d . 1 . .
N N2 0.0876(2) 0.19807(18) 0.45814(17) 0.0560(5) Uani d . 1 . .
H H2 0.0371 0.2020 0.3766 0.067 Uiso calc R 1 . .
N N3 0.2580(2) 0.23818(18) 0.51768(18) 0.0558(5) Uani d . 1 . .
C C1 -0.4175(3) 0.2184(2) -0.0328(2) 0.0601(6) Uani d . 1 . .
H H1 -0.3428 0.2594 -0.0664 0.072 Uiso calc R 1 . .
C C2 -0.5851(3) 0.1892(2) -0.1121(2) 0.0643(7) Uani d . 1 . .
H H2A -0.6203 0.2104 -0.1956 0.077 Uiso calc R 1 . .
C C3 -0.6951(3) 0.1293(2) -0.0644(2) 0.0627(6) Uani d . 1 . .
H H3 -0.8073 0.1086 -0.1154 0.075 Uiso calc R 1 . .
C C4 -0.6394(3) 0.0981(2) 0.0630(2) 0.0536(6) Uani d . 1 . .
C C5 -0.7479(3) 0.0345(3) 0.1181(3) 0.0662(7) Uani d . 1 . .
H H5 -0.8608 0.0141 0.0709 0.079 Uiso calc R 1 . .
C C6 -0.6890(3) 0.0033(3) 0.2383(3) 0.0693(7) Uani d . 1 . .
H H6 -0.7616 -0.0393 0.2731 0.083 Uiso calc R 1 . .
C C7 -0.5183(3) 0.0346(2) 0.3117(2) 0.0575(6) Uani d . 1 . .
H H7 -0.4796 0.0116 0.3941 0.069 Uiso calc R 1 . .
C C8 -0.4090(2) 0.0981(2) 0.2636(2) 0.0474(5) Uani d . 1 . .
C C9 -0.4680(3) 0.1308(2) 0.1355(2) 0.0473(5) Uani d . 1 . .
C C10 -0.1828(3) 0.1048(2) 0.4579(2) 0.0543(6) Uani d . 1 . .
H H10A -0.2262 0.0101 0.4509 0.065 Uiso calc R 1 . .
H H10B -0.2240 0.1450 0.5106 0.065 Uiso calc R 1 . .
C C11 0.0023(3) 0.1532(2) 0.5280(2) 0.0549(6) Uani d . 1 . .
C C12 0.3277(3) 0.2839(2) 0.4443(2) 0.0603(6) Uani d . 1 . .
H H12 0.2622 0.2859 0.3576 0.072 Uiso calc R 1 . .
C C13 0.5061(3) 0.3334(2) 0.4906(2) 0.0568(6) Uani d . 1 . .
C C14 0.5723(3) 0.3921(2) 0.4061(3) 0.0625(6) Uani d . 1 . .
C C15 0.7399(4) 0.4419(3) 0.4488(3) 0.0800(8) Uani d . 1 . .
H H15 0.7843 0.4798 0.3926 0.096 Uiso calc R 1 . .
C C16 0.8436(4) 0.4366(3) 0.5739(3) 0.0842(9) Uani d . 1 . .
H H16 0.9572 0.4722 0.6020 0.101 Uiso calc R 1 . .
C C17 0.7807(3) 0.3791(3) 0.6577(3) 0.0701(7) Uani d . 1 . .
C C18 0.6115(3) 0.3272(2) 0.6158(3) 0.0637(6) Uani d . 1 . .
H H18 0.5682 0.2879 0.6720 0.076 Uiso calc R 1 . .
C C19 0.5240(4) 0.4653(3) 0.2014(3) 0.0892(9) Uani d . 1 . .
H H19A 0.5871 0.5557 0.2460 0.134 Uiso calc R 1 . .
H H19B 0.4335 0.4616 0.1206 0.134 Uiso calc R 1 . .
H H19C 0.5931 0.4265 0.1814 0.134 Uiso calc R 1 . .
C C20 1.0484(4) 0.4126(4) 0.8254(4) 0.1123(12) Uani d . 1 . .
H H20A 1.0716 0.3572 0.7710 0.168 Uiso calc R 1 . .
H H20B 1.1020 0.4068 0.9164 0.168 Uiso calc R 1 . .
H H20C 1.0885 0.5023 0.8159 0.168 Uiso calc R 1 . .
C C21 0.0330(4) 0.2797(4) 0.1045(3) 0.0957(10) Uani d . 1 . .
H H21A 0.0494 0.3715 0.1245 0.144 Uiso calc R 1 . .
H H21B -0.0432 0.2434 0.0133 0.144 Uiso calc R 1 . .
H H21C 0.1365 0.2705 0.1197 0.144 Uiso calc R 1 . .

loop_
_atom_site_aniso_label
_atom_site_aniso_U_11
_atom_site_aniso_U_22
_atom_site_aniso_U_33
_atom_site_aniso_U_12
_atom_site_aniso_U_13
_atom_site_aniso_U_23
O1 0.0409(8) 0.0744(10) 0.0410(8) 0.0212(7) 0.0117(7) 0.0201(7)
O2 0.0538(10) 0.1467(18) 0.0475(10) 0.0343(11) 0.0108(8) 0.0388(11)
O3 0.0767(12) 0.0900(13) 0.0686(12) 0.0228(10) 0.0340(10) 0.0253(10)
O4 0.0494(11) 0.1275(18) 0.0953(15) 0.0243(11) 0.0215(10) 0.0391(13)
O5 0.0554(12) 0.231(3) 0.0757(14) 0.0286(15) 0.0217(11) 0.0755(17)
N1 0.0500(11) 0.0604(11) 0.0436(10) 0.0208(9) 0.0143(9) 0.0138(9)
N2 0.0412(10) 0.0703(12) 0.0432(10) 0.0135(9) 0.0089(8) 0.0160(9)
N3 0.0412(10) 0.0607(12) 0.0548(11) 0.0126(9) 0.0139(9) 0.0118(9)
C1 0.0621(15) 0.0668(15) 0.0468(13) 0.0245(12) 0.0164(12) 0.0188(11)
C2 0.0704(17) 0.0686(16) 0.0465(13) 0.0317(13) 0.0112(12) 0.0177(11)
C3 0.0519(14) 0.0673(15) 0.0549(14) 0.0260(12) 0.0052(12) 0.0122(12)
C4 0.0458(12) 0.0561(13) 0.0493(12) 0.0219(10) 0.0083(10) 0.0069(10)
C5 0.0405(13) 0.0817(17) 0.0658(16) 0.0215(12) 0.0121(12) 0.0161(13)
C6 0.0475(14) 0.0895(19) 0.0670(16) 0.0188(13) 0.0245(12) 0.0199(14)
C7 0.0506(13) 0.0723(16) 0.0487(13) 0.0231(12) 0.0186(11) 0.0167(11)
C8 0.0396(12) 0.0538(12) 0.0434(11) 0.0181(10) 0.0115(10) 0.0068(9)
C9 0.0452(12) 0.0485(12) 0.0431(11) 0.0191(10) 0.0124(10) 0.0071(9)
C10 0.0471(13) 0.0720(15) 0.0431(12) 0.0235(11) 0.0154(10) 0.0214(11)
C11 0.0467(13) 0.0679(15) 0.0437(12) 0.0211(11) 0.0117(10) 0.0174(11)
C12 0.0515(14) 0.0667(15) 0.0543(14) 0.0162(11) 0.0181(12) 0.0106(11)
C13 0.0510(14) 0.0536(13) 0.0624(15) 0.0152(11) 0.0240(12) 0.0073(11)
C14 0.0608(15) 0.0559(14) 0.0722(16) 0.0179(12) 0.0324(13) 0.0094(12)
C15 0.0690(18) 0.088(2) 0.094(2) 0.0265(15) 0.0457(17) 0.0337(17)
C16 0.0548(16) 0.093(2) 0.108(2) 0.0191(15) 0.0427(17) 0.0303(18)
C17 0.0496(15) 0.0756(17) 0.0789(18) 0.0232(13) 0.0203(14) 0.0169(14)
C18 0.0540(15) 0.0660(15) 0.0709(16) 0.0177(12) 0.0292(13) 0.0139(12)
C19 0.102(2) 0.088(2) 0.0793(19) 0.0258(18) 0.0458(18) 0.0277(16)
C20 0.0522(18) 0.155(3) 0.114(3) 0.033(2) 0.0210(18) 0.041(2)
C21 0.076(2) 0.121(3) 0.082(2) 0.0229(18) 0.0332(17) 0.0275(19)

loop_
_atom_type_symbol
_atom_type_description
_atom_type_scat_dispersion_real
_atom_type_scat_dispersion_imag
_atom_type_scat_source
C C 0.0033 0.0016 'International Tables Vol C Tables 4.2.6.8 and 6.1.1.4'
H H 0.0000 0.0000 'International Tables Vol C Tables 4.2.6.8 and 6.1.1.4'
N N 0.0061 0.0033 'International Tables Vol C Tables 4.2.6.8 and 6.1.1.4'
O O 0.0106 0.0060 'International Tables Vol C Tables 4.2.6.8 and 6.1.1.4'

loop_
_geom_angle_atom_site_label_1
_geom_angle_atom_site_label_2
_geom_angle_atom_site_label_3
_geom_angle_site_symmetry_1
_geom_angle_site_symmetry_3
_geom_angle
_geom_angle_publ_flag
C8 O1 C10 . . 115.50(17) ?
C14 O3 C19 . . 118.6(2) ?
C17 O4 C20 . . 116.1(2) ?
C21 O5 H5A . . 109.5 ?
C1 N1 C9 . . 117.75(19) ?
C11 N2 N3 . . 119.67(17) ?
C11 N2 H2 . . 120.2 ?
N3 N2 H2 . . 120.2 ?
C12 N3 N2 . . 114.67(19) ?
N1 C1 C2 . . 124.2(2) ?
N1 C1 H1 . . 117.9 ?
C2 C1 H1 . . 117.9 ?
C3 C2 C1 . . 118.4(2) ?
C3 C2 H2A . . 120.8 ?
C1 C2 H2A . . 120.8 ?
C2 C3 C4 . . 120.1(2) ?
C2 C3 H3 . . 120.0 ?
C4 C3 H3 . . 120.0 ?
C9 C4 C3 . . 117.5(2) ?
C9 C4 C5 . . 119.7(2) ?
C3 C4 C5 . . 122.8(2) ?
C6 C5 C4 . . 120.5(2) ?
C6 C5 H5 . . 119.7 ?
C4 C5 H5 . . 119.7 ?
C5 C6 C7 . . 120.5(2) ?
C5 C6 H6 . . 119.8 ?
C7 C6 H6 . . 119.8 ?
C8 C7 C6 . . 121.0(2) ?
C8 C7 H7 . . 119.5 ?
C6 C7 H7 . . 119.5 ?
C7 C8 O1 . . 124.68(19) ?
C7 C8 C9 . . 119.8(2) ?
O1 C8 C9 . . 115.50(18) ?
N1 C9 C4 . . 122.07(19) ?
N1 C9 C8 . . 119.45(18) ?
C4 C9 C8 . . 118.5(2) ?
O1 C10 C11 . . 113.06(18) ?
O1 C10 H10A . . 109.0 ?
C11 C10 H10A . . 109.0 ?
O1 C10 H10B . . 109.0 ?
C11 C10 H10B . . 109.0 ?
H10A C10 H10B . . 107.8 ?
O2 C11 N2 . . 124.4(2) ?
O2 C11 C10 . . 117.6(2) ?
N2 C11 C10 . . 117.96(18) ?
N3 C12 C13 . . 122.5(2) ?
N3 C12 H12 . . 118.7 ?
C13 C12 H12 . . 118.7 ?
C18 C13 C14 . . 119.4(2) ?
C18 C13 C12 . . 122.2(2) ?
C14 C13 C12 . . 118.4(2) ?
O3 C14 C15 . . 123.8(2) ?
O3 C14 C13 . . 116.8(2) ?
C15 C14 C13 . . 119.3(3) ?
C14 C15 C16 . . 120.8(3) ?
C14 C15 H15 . . 119.6 ?
C16 C15 H15 . . 119.6 ?
C17 C16 C15 . . 120.6(3) ?
C17 C16 H16 . . 119.7 ?
C15 C16 H16 . . 119.7 ?
C16 C17 O4 . . 125.0(2) ?
C16 C17 C18 . . 119.4(3) ?
O4 C17 C18 . . 115.5(2) ?
C17 C18 C13 . . 120.4(2) ?
C17 C18 H18 . . 119.8 ?
C13 C18 H18 . . 119.8 ?
O3 C19 H19A . . 109.5 ?
O3 C19 H19B . . 109.5 ?
H19A C19 H19B . . 109.5 ?
O3 C19 H19C . . 109.5 ?
H19A C19 H19C . . 109.5 ?
H19B C19 H19C . . 109.5 ?
O4 C20 H20A . . 109.5 ?
O4 C20 H20B . . 109.5 ?
H20A C20 H20B . . 109.5 ?
O4 C20 H20C . . 109.5 ?
H20A C20 H20C . . 109.5 ?
H20B C20 H20C . . 109.5 ?
O5 C21 H21A . . 109.5 ?
O5 C21 H21B . . 109.5 ?
H21A C21 H21B . . 109.5 ?
O5 C21 H21C . . 109.5 ?
H21A C21 H21C . . 109.5 ?
H21B C21 H21C . . 109.5 ?

loop_
_geom_bond_atom_site_label_1
_geom_bond_atom_site_label_2
_geom_bond_site_symmetry_2
_geom_bond_distance
_geom_bond_publ_flag
O1 C8 . 1.367(2) ?
O1 C10 . 1.420(2) ?
O2 C11 . 1.219(3) ?
O3 C14 . 1.364(3) ?
O3 C19 . 1.410(3) ?
O4 C17 . 1.378(3) ?
O4 C20 . 1.435(3) ?
O5 C21 . 1.371(3) ?
O5 H5A . 0.8200 ?
N1 C1 . 1.324(3) ?
N1 C9 . 1.363(3) ?
N2 C11 . 1.335(3) ?
N2 N3 . 1.385(2) ?
N2 H2 . 0.8600 ?
N3 C12 . 1.271(3) ?
C1 C2 . 1.398(3) ?
C1 H1 . 0.9300 ?
C2 C3 . 1.355(4) ?
C2 H2A . 0.9300 ?
C3 C4 . 1.414(3) ?
C3 H3 . 0.9300 ?
C4 C9 . 1.411(3) ?
C4 C5 . 1.415(3) ?
C5 C6 . 1.348(3) ?
C5 H5 . 0.9300 ?
C6 C7 . 1.408(3) ?
C6 H6 . 0.9300 ?
C7 C8 . 1.364(3) ?
C7 H7 . 0.9300 ?
C8 C9 . 1.430(3) ?
C10 C11 . 1.504(3) ?
C10 H10A . 0.9700 ?
C10 H10B . 0.9700 ?
C12 C13 . 1.456(3) ?
C12 H12 . 0.9300 ?
C13 C18 . 1.386(3) ?
C13 C14 . 1.403(3) ?
C14 C15 . 1.369(4) ?
C15 C16 . 1.378(4) ?
C15 H15 . 0.9300 ?
C16 C17 . 1.374(4) ?
C16 H16 . 0.9300 ?
C17 C18 . 1.385(3) ?
C18 H18 . 0.9300 ?
C19 H19A . 0.9600 ?
C19 H19B . 0.9600 ?
C19 H19C . 0.9600 ?
C20 H20A . 0.9600 ?
C20 H20B . 0.9600 ?
C20 H20C . 0.9600 ?
C21 H21A . 0.9600 ?
C21 H21B . 0.9600 ?
C21 H21C . 0.9600 ?

loop_
_geom_hbond_atom_site_label_D
_geom_hbond_atom_site_label_H
_geom_hbond_atom_site_label_A
_geom_hbond_site_symmetry_A
_geom_hbond_distance_DH
_geom_hbond_distance_HA
_geom_hbond_distance_DA
_geom_hbond_angle_DHA
O5 H5A O1 . 0.82 2.53 2.996(3) 116.9
O5 H5A N1 . 0.82 2.06 2.782(3) 147.0
N2 H2 O5 . 0.86 2.01 2.856(3) 166.1
C12 H12 O5 . 0.93 2.51 3.305(3) 143.9
C3 H3 O2 1_454 0.93 2.60 3.220(3) 124.8
C20 H20A O2 1_655 0.96 2.59 3.511(5) 160.2

loop_
_geom_torsion_atom_site_label_1
_geom_torsion_atom_site_label_2
_geom_torsion_atom_site_label_3
_geom_torsion_atom_site_label_4
_geom_torsion_site_symmetry_1
_geom_torsion_site_symmetry_2
_geom_torsion_site_symmetry_3
_geom_torsion_site_symmetry_4
_geom_torsion
_geom_torsion_publ_flag
C11 N2 N3 C12 . . . . -177.4(2) ?
C9 N1 C1 C2 . . . . 0.3(3) ?
N1 C1 C2 C3 . . . . -0.1(4) ?
C1 C2 C3 C4 . . . . 0.2(4) ?
C2 C3 C4 C9 . . . . -0.6(3) ?
C2 C3 C4 C5 . . . . -179.4(2) ?
C9 C4 C5 C6 . . . . -0.9(4) ?
C3 C4 C5 C6 . . . . 177.9(2) ?
C4 C5 C6 C7 . . . . 0.6(4) ?
C5 C6 C7 C8 . . . . 0.7(4) ?
C6 C7 C8 O1 . . . . 179.0(2) ?
C6 C7 C8 C9 . . . . -1.6(3) ?
C10 O1 C8 C7 . . . . -2.3(3) ?
C10 O1 C8 C9 . . . . 178.19(18) ?
C1 N1 C9 C4 . . . . -0.7(3) ?
C1 N1 C9 C8 . . . . 179.0(2) ?
C3 C4 C9 N1 . . . . 0.8(3) ?
C5 C4 C9 N1 . . . . 179.7(2) ?
C3 C4 C9 C8 . . . . -178.88(19) ?
C5 C4 C9 C8 . . . . 0.0(3) ?
C7 C8 C9 N1 . . . . -178.5(2) ?
O1 C8 C9 N1 . . . . 1.0(3) ?
C7 C8 C9 C4 . . . . 1.2(3) ?
O1 C8 C9 C4 . . . . -179.29(18) ?
C8 O1 C10 C11 . . . . -176.68(18) ?
N3 N2 C11 O2 . . . . 1.0(4) ?
N3 N2 C11 C10 . . . . -177.22(19) ?
O1 C10 C11 O2 . . . . 172.0(2) ?
O1 C10 C11 N2 . . . . -9.6(3) ?
N2 N3 C12 C13 . . . . 178.7(2) ?
N3 C12 C13 C18 . . . . 3.6(4) ?
N3 C12 C13 C14 . . . . -174.8(2) ?
C19 O3 C14 C15 . . . . -7.1(4) ?
C19 O3 C14 C13 . . . . 173.3(2) ?
C18 C13 C14 O3 . . . . 179.8(2) ?
C12 C13 C14 O3 . . . . -1.8(3) ?
C18 C13 C14 C15 . . . . 0.2(4) ?
C12 C13 C14 C15 . . . . 178.6(2) ?
O3 C14 C15 C16 . . . . 179.5(3) ?
C13 C14 C15 C16 . . . . -0.9(4) ?
C14 C15 C16 C17 . . . . 1.1(5) ?
C15 C16 C17 O4 . . . . -179.3(3) ?
C15 C16 C17 C18 . . . . -0.5(4) ?
C20 O4 C17 C16 . . . . -6.5(4) ?
C20 O4 C17 C18 . . . . 174.7(3) ?
C16 C17 C18 C13 . . . . -0.2(4) ?
O4 C17 C18 C13 . . . . 178.7(2) ?
C14 C13 C18 C17 . . . . 0.4(4) ?
C12 C13 C18 C17 . . . . -178.0(2) ?

loop_
_cod_related_entry_id
_cod_related_entry_database
_cod_related_entry_code
1 ChemSpider 30655761
